data_1561785
loop_
_publ_author_name
'Mokrai, R\'eka'
'Sz\>ucs, R\'ozsa'
'Duffy, Matthew P.'
'Dorcet, Vincent'
'Roisnel, Thierry'
'Benk\>o, Zolt\'an'
'Nyul\'aszi, L\'aszl\'o'
'Bouit, Pierre-Antoine'
'Hissler, Muriel'

_publ_section_title
;
 Topologically diverse polycyclic aromatic hydrocarbons from pericyclic
 reactions with polyaromatic phospholes
;
_journal_issue 18
_journal_name_full 'New Journal of Chemistry'
_journal_page_first 8118
_journal_page_last 8124
_journal_paper_doi 10.1039/D1NJ01194D
_journal_volume 45
_journal_year 2021
_chemical_compound_source 'synthesis as described'
_chemical_formula_moiety 'C44 H35 O6 P S, C H2 Cl2'
_chemical_formula_sum 'C45 H37 Cl2 O6 P S'
_chemical_formula_weight 807.67
_space_group_crystal_system triclinic
_space_group_IT_number 2
_space_group_name_Hall '-P 1'
_space_group_name_H-M_alt 'P -1'
_atom_sites_solution_hydrogens geom
_audit_update_record
;
2019-02-01 deposited with the CCDC.	2021-04-08 downloaded from the CCDC.
;
_cell_angle_alpha 105.461(3)
_cell_angle_beta 91.247(3)
_cell_angle_gamma 115.181(3)
_cell_formula_units_Z 2
_cell_length_a 12.2704(11)
_cell_length_b 12.9162(10)
_cell_length_c 14.0637(11)
_cell_measurement_reflns_used 9943
_cell_measurement_temperature 150
_cell_measurement_theta_max 27.48
_cell_measurement_theta_min 2.58
_cell_measurement_wavelength 0.71073
_cell_volume 1920.6(3)
_computing_cell_refinement 'APEX3 (Bruker, 2015); SAINT (Bruker, 2014)'
_computing_data_collection 'SAINT (Bruker, 2014)'
_computing_data_reduction 'SAINT (Bruker, 2014)'
_computing_molecular_graphics 'SXGRAPH (Farrugia, 1999), Mercury (CSD, 2016)'
_computing_publication_material 'CRYSCALC (T. Roisnel, local program, 2016)'
_computing_structure_refinement 'SHELXL-2016/6 (Sheldrick, 2016)'
_computing_structure_solution 'SHELXT (Sheldrick, 2015)'
_diffrn_ambient_temperature 150
_diffrn_detector '(CMOS) PHOTON 100'
_diffrn_measured_fraction_theta_full 0.999
_diffrn_measured_fraction_theta_max 0.999
_diffrn_measurement_device_type 'D8 VENTURE Bruker AXS'
_diffrn_measurement_method 'rotation images'
_diffrn_radiation_monochromator 'multilayer monochromator'
_diffrn_radiation_probe x-ray
_diffrn_radiation_source 'Incoatec microfocus sealed tube'
_diffrn_radiation_type MoK\a
_diffrn_radiation_wavelength 0.71073
_diffrn_reflns_av_R_equivalents 0.0733
_diffrn_reflns_av_unetI/netI 0.0498
_diffrn_reflns_limit_h_max 15
_diffrn_reflns_limit_h_min -15
_diffrn_reflns_limit_k_max 16
_diffrn_reflns_limit_k_min -16
_diffrn_reflns_limit_l_max 17
_diffrn_reflns_limit_l_min -18
_diffrn_reflns_number 43243
_diffrn_reflns_theta_full 25.242
_diffrn_reflns_theta_max 27.477
_diffrn_reflns_theta_min 3.035
_exptl_absorpt_coefficient_mu 0.316
_exptl_absorpt_correction_T_max 0.984
_exptl_absorpt_correction_T_min 0.899
_exptl_absorpt_correction_type multi-scan
_exptl_absorpt_process_details
;
  [Sheldrick, G.M. (2014). SADABS Bruker AXS Inc., Madison, Wisconsin, USA]
;
_exptl_crystal_colour colourless
_exptl_crystal_density_diffrn 1.397
_exptl_crystal_description prism
_exptl_crystal_F_000 840
_exptl_crystal_size_max 0.220
_exptl_crystal_size_mid 0.140
_exptl_crystal_size_min 0.050
_refine_diff_density_max 1.092
_refine_diff_density_min -1.202
_refine_diff_density_rms 0.074
_refine_ls_extinction_method none
_refine_ls_goodness_of_fit_ref 1.088
_refine_ls_hydrogen_treatment constr
_refine_ls_matrix_type full
_refine_ls_number_parameters 501
_refine_ls_number_reflns 8789
_refine_ls_number_restraints 0
_refine_ls_restrained_S_all 1.088
_refine_ls_R_factor_all 0.0818
_refine_ls_R_factor_gt 0.0542
_refine_ls_shift/su_max 0.003
_refine_ls_shift/su_mean 0.000
_refine_ls_structure_factor_coef Fsqd
_refine_ls_weighting_details 'w=1/[\s^2^(Fo^2^)+(0.0561P)^2^+1.9201P] where P=(Fo^2^+2Fc^2^)/3'
_refine_ls_weighting_scheme calc
_refine_ls_wR_factor_gt 0.1235
_refine_ls_wR_factor_ref 0.1359
_reflns_Friedel_coverage 0.000
_reflns_number_gt 6557
_reflns_number_total 8789
_reflns_threshold_expression >2sigma(I)
_cod_data_source_file d1nj01194d2.cif
_cod_data_source_block RM22
_cod_depositor_comments 'Adding full bibliography for 1561780--1561785.cif.'
_cod_database_code 1561785

loop_
_space_group_symop_operation_xyz
'x, y, z'
'-x, -y, -z'

loop_
_atom_site_label
_atom_site_type_symbol
_atom_site_fract_x
_atom_site_fract_y
_atom_site_fract_z
_atom_site_U_iso_or_equiv
_atom_site_adp_type
_atom_site_occupancy
_atom_site_site_symmetry_order
_atom_site_calc_flag
_atom_site_refinement_flags_posn
_atom_site_refinement_flags_adp
_atom_site_refinement_flags_occupancy
_atom_site_disorder_assembly
_atom_site_disorder_group
P1 P 0.72360(5) 0.23256(5) 0.20090(4) 0.01108(13) Uani 1 1 d . . . . .
S1 S 0.72231(6) 0.23479(5) 0.06356(4) 0.01841(14) Uani 1 1 d . . . . .
C1 C 0.8738(2) 0.3163(2) 0.27672(17) 0.0142(5) Uani 1 1 d . . . . .
C2 C 0.8979(2) 0.3299(2) 0.37819(18) 0.0177(5) Uani 1 1 d . . . . .
H2 H 0.832304 0.299228 0.413483 0.021 Uiso 1 1 calc R U . . .
C3 C 1.0169(2) 0.3876(2) 0.42761(19) 0.0215(5) Uani 1 1 d . . . . .
H3 H 1.032464 0.395129 0.496193 0.026 Uiso 1 1 calc R U . . .
C4 C 1.1128(2) 0.4343(3) 0.3773(2) 0.0298(6) Uani 1 1 d . . . . .
H4 H 1.194187 0.474234 0.411444 0.036 Uiso 1 1 calc R U . . .
C5 C 1.0905(2) 0.4228(3) 0.2777(2) 0.0343(7) Uani 1 1 d . . . . .
H5 H 1.156621 0.455908 0.243568 0.041 Uiso 1 1 calc R U . . .
C6 C 0.9722(2) 0.3634(2) 0.2269(2) 0.0253(6) Uani 1 1 d . . . . .
H6 H 0.957781 0.354661 0.157895 0.030 Uiso 1 1 calc R U . . .
C11 C 0.6021(2) 0.2611(2) 0.26357(16) 0.0115(4) Uani 1 1 d . . . . .
C12 C 0.6247(2) 0.3882(2) 0.27021(16) 0.0127(4) Uani 1 1 d . . . . .
C13 C 0.7274(2) 0.4851(2) 0.33329(17) 0.0168(5) Uani 1 1 d . . . . .
H13 H 0.772924 0.471975 0.380327 0.020 Uiso 1 1 calc R U . . .
C14 C 0.7630(2) 0.6001(2) 0.32740(18) 0.0194(5) Uani 1 1 d . . . . .
C15 C 0.6978(2) 0.6229(2) 0.25967(18) 0.0190(5) Uani 1 1 d . . . . .
H15 H 0.722967 0.701727 0.255391 0.023 Uiso 1 1 calc R U . . .
C16 C 0.5945(2) 0.5256(2) 0.19846(17) 0.0158(5) Uani 1 1 d . . . . .
C17 C 0.5577(2) 0.4098(2) 0.20358(16) 0.0138(5) Uani 1 1 d . . . . .
H17 H 0.486587 0.345210 0.161454 0.017 Uiso 1 1 calc R U . . .
O18 O 0.86615(18) 0.68764(16) 0.39079(15) 0.0315(5) Uani 1 1 d . . . . .
C19 C 0.9246(3) 0.8007(2) 0.3725(3) 0.0360(7) Uani 1 1 d . . . . .
H19A H 0.936583 0.787889 0.302398 0.054 Uiso 1 1 calc R U . . .
H19B H 1.003824 0.849379 0.415702 0.054 Uiso 1 1 calc R U . . .
H19C H 0.873565 0.842555 0.386727 0.054 Uiso 1 1 calc R U . . .
O20 O 0.52238(17) 0.53550(15) 0.12934(13) 0.0214(4) Uani 1 1 d . . . . .
C21 C 0.5624(3) 0.6493(2) 0.1121(2) 0.0302(6) Uani 1 1 d . . . . .
H21A H 0.560381 0.708084 0.171902 0.045 Uiso 1 1 calc R U . . .
H21B H 0.508420 0.641640 0.055545 0.045 Uiso 1 1 calc R U . . .
H21C H 0.645885 0.676339 0.097049 0.045 Uiso 1 1 calc R U . . .
C22 C 0.4895(2) 0.15533(19) 0.18867(16) 0.0111(4) Uani 1 1 d . . . . .
H22 H 0.486165 0.178336 0.126564 0.013 Uiso 1 1 calc R U . . .
C23 C 0.3701(2) 0.1346(2) 0.22713(16) 0.0137(5) Uani 1 1 d . . . . .
O24 O 0.35566(15) 0.21466(15) 0.28514(12) 0.0188(4) Uani 1 1 d . . . . .
C25 C 0.2687(2) 0.0114(2) 0.18995(17) 0.0170(5) Uani 1 1 d . . . . .
H25 H 0.186972 0.000398 0.182610 0.020 Uiso 1 1 calc R U . . .
C31 C 0.6428(2) 0.08070(19) 0.21831(16) 0.0106(4) Uani 1 1 d . . . . .
C32 C 0.7132(2) 0.01089(19) 0.17756(16) 0.0118(4) Uani 1 1 d . . . . .
C33 C 0.8245(2) 0.0413(2) 0.23336(17) 0.0144(5) Uani 1 1 d . . . . .
H33 H 0.848102 0.095157 0.299377 0.017 Uiso 1 1 calc R U . . .
C34 C 0.8994(2) -0.0075(2) 0.19186(18) 0.0167(5) Uani 1 1 d . . . . .
C35 C 0.8685(2) -0.0850(2) 0.09400(18) 0.0180(5) Uani 1 1 d . . . . .
H35 H 0.921522 -0.116831 0.065653 0.022 Uiso 1 1 calc R U . . .
C36 C 0.7592(2) -0.1136(2) 0.03997(17) 0.0155(5) Uani 1 1 d . . . . .
C37 C 0.6803(2) -0.0679(2) 0.08132(17) 0.0138(5) Uani 1 1 d . . . . .
H37 H 0.604136 -0.090836 0.043525 0.017 Uiso 1 1 calc R U . . .
O38 O 1.00903(16) 0.01562(17) 0.24103(13) 0.0242(4) Uani 1 1 d . . . . .
C39 C 1.0510(3) 0.1037(3) 0.3377(2) 0.0324(7) Uani 1 1 d . . . . .
H39A H 1.056149 0.179762 0.332320 0.049 Uiso 1 1 calc R U . . .
H39B H 1.131719 0.115856 0.363555 0.049 Uiso 1 1 calc R U . . .
H39C H 0.993775 0.075879 0.383233 0.049 Uiso 1 1 calc R U . . .
O40 O 0.71820(16) -0.18830(16) -0.05675(12) 0.0218(4) Uani 1 1 d . . . . .
C41 C 0.7953(3) -0.2375(3) -0.1043(2) 0.0296(6) Uani 1 1 d . . . . .
H41A H 0.873520 -0.171999 -0.106274 0.044 Uiso 1 1 calc R U . . .
H41B H 0.755837 -0.288336 -0.172617 0.044 Uiso 1 1 calc R U . . .
H41C H 0.809103 -0.285756 -0.066669 0.044 Uiso 1 1 calc R U . . .
C42 C 0.51522(19) 0.04260(19) 0.16010(16) 0.0109(4) Uani 1 1 d . . . . .
H42 H 0.522271 0.023930 0.087438 0.013 Uiso 1 1 calc R U . . .
C43 C 0.4171(2) -0.0706(2) 0.17481(16) 0.0130(5) Uani 1 1 d . . . . .
O44 O 0.43870(15) -0.14872(14) 0.18985(12) 0.0182(4) Uani 1 1 d . . . . .
C45 C 0.2907(2) -0.0840(2) 0.16674(17) 0.0159(5) Uani 1 1 d . . . . .
H45 H 0.224238 -0.162156 0.144566 0.019 Uiso 1 1 calc R U . . .
C51 C 0.61035(19) 0.21916(19) 0.35404(16) 0.0107(4) Uani 1 1 d . . . . .
C52 C 0.5988(2) 0.2717(2) 0.45493(16) 0.0122(4) Uani 1 1 d . . . . .
C53 C 0.5557(2) 0.3597(2) 0.48025(17) 0.0154(5) Uani 1 1 d . . . . .
H53 H 0.529804 0.383392 0.429084 0.019 Uiso 1 1 calc R U . . .
C54 C 0.5507(2) 0.4112(2) 0.57816(18) 0.0179(5) Uani 1 1 d . . . . .
H54 H 0.520067 0.468986 0.594120 0.022 Uiso 1 1 calc R U . . .
C55 C 0.5908(2) 0.3786(2) 0.65443(17) 0.0163(5) Uani 1 1 d . . . . .
H55 H 0.591709 0.417672 0.722242 0.020 Uiso 1 1 calc R U . . .
C56 C 0.6288(2) 0.2906(2) 0.63140(17) 0.0146(5) Uani 1 1 d . . . . .
H56 H 0.654116 0.268134 0.683696 0.018 Uiso 1 1 calc R U . . .
C57 C 0.6310(2) 0.23243(19) 0.53134(16) 0.0117(4) Uani 1 1 d . . . . .
C58 C 0.6555(2) 0.1284(2) 0.50467(16) 0.0115(4) Uani 1 1 d . . . . .
C59 C 0.6816(2) 0.0816(2) 0.57751(17) 0.0172(5) Uani 1 1 d . . . . .
H59 H 0.693843 0.124952 0.646184 0.021 Uiso 1 1 calc R U . . .
C60 C 0.6897(2) -0.0250(2) 0.55150(18) 0.0196(5) Uani 1 1 d . . . . .
H60 H 0.708539 -0.053839 0.601924 0.024 Uiso 1 1 calc R U . . .
C61 C 0.6702(2) -0.0908(2) 0.45127(18) 0.0170(5) Uani 1 1 d . . . . .
H61 H 0.671756 -0.166390 0.433595 0.020 Uiso 1 1 calc R U . . .
C62 C 0.6488(2) -0.0467(2) 0.37787(17) 0.0137(5) Uani 1 1 d . . . . .
H62 H 0.636020 -0.091969 0.309691 0.016 Uiso 1 1 calc R U . . .
C63 C 0.64550(19) 0.06514(19) 0.40270(16) 0.0109(4) Uani 1 1 d . . . . .
C64 C 0.63180(19) 0.11907(19) 0.32875(16) 0.0111(4) Uani 1 1 d . . . . .
C101 C 0.8534(5) 0.5265(4) 0.0570(3) 0.0830(17) Uani 0.750(4) 1 d . . P A 1
H10A H 0.789058 0.530519 0.096931 0.100 Uiso 0.750(4) 1 calc R U P A 1
H10B H 0.887301 0.478798 0.080237 0.100 Uiso 0.750(4) 1 calc R U P A 1
Cl1A Cl 0.96753(19) 0.67001(18) 0.07478(19) 0.0715(4) Uani 0.750(4) 1 d . . P A 1
Cl2A Cl 0.7891(2) 0.45519(17) -0.07111(17) 0.0715(4) Uani 0.750(4) 1 d . . P A 1
C201 C 0.8534(5) 0.5265(4) 0.0570(3) 0.0830(17) Uani 0.250(4) 1 d . . P A 2
H20A H 0.806536 0.510741 0.112226 0.100 Uiso 0.250(4) 1 calc R U P A 2
H20B H 0.890532 0.470434 0.043584 0.100 Uiso 0.250(4) 1 calc R U P A 2
Cl1B Cl 0.9676(6) 0.6599(6) 0.1053(6) 0.0715(4) Uani 0.250(4) 1 d . . P A 2
Cl2B Cl 0.7485(6) 0.4775(5) -0.0430(5) 0.0715(4) Uani 0.250(4) 1 d . . P A 2

loop_
_atom_site_aniso_label
_atom_site_aniso_U_11
_atom_site_aniso_U_22
_atom_site_aniso_U_33
_atom_site_aniso_U_23
_atom_site_aniso_U_13
_atom_site_aniso_U_12
P1 0.0119(3) 0.0108(3) 0.0098(3) 0.0031(2) 0.0027(2) 0.0045(2)
S1 0.0223(3) 0.0196(3) 0.0109(3) 0.0059(2) 0.0051(2) 0.0063(2)
C1 0.0133(11) 0.0099(10) 0.0165(11) 0.0012(9) 0.0013(9) 0.0043(9)
C2 0.0151(12) 0.0166(12) 0.0178(12) 0.0022(9) 0.0023(9) 0.0055(10)
C3 0.0197(13) 0.0187(12) 0.0199(13) 0.0005(10) -0.0024(10) 0.0065(10)
C4 0.0128(12) 0.0294(15) 0.0327(15) -0.0003(12) -0.0035(11) 0.0023(11)
C5 0.0140(13) 0.0409(17) 0.0321(16) 0.0073(13) 0.0060(11) 0.0000(12)
C6 0.0183(13) 0.0286(14) 0.0212(13) 0.0066(11) 0.0064(10) 0.0037(11)
C11 0.0127(11) 0.0128(11) 0.0108(10) 0.0040(8) 0.0027(8) 0.0069(9)
C12 0.0176(12) 0.0122(11) 0.0114(11) 0.0042(9) 0.0064(9) 0.0090(9)
C13 0.0213(12) 0.0148(11) 0.0145(11) 0.0037(9) 0.0004(9) 0.0089(10)
C14 0.0206(13) 0.0138(11) 0.0192(12) 0.0024(9) 0.0019(10) 0.0050(10)
C15 0.0254(13) 0.0121(11) 0.0209(12) 0.0064(10) 0.0067(10) 0.0088(10)
C16 0.0229(13) 0.0177(12) 0.0133(11) 0.0078(9) 0.0079(9) 0.0130(10)
C17 0.0179(12) 0.0124(11) 0.0109(10) 0.0019(9) 0.0037(9) 0.0074(9)
O18 0.0308(11) 0.0124(9) 0.0383(11) 0.0056(8) -0.0099(9) -0.0003(8)
C19 0.0291(16) 0.0156(13) 0.0499(19) 0.0081(13) 0.0005(14) -0.0009(12)
O20 0.0331(10) 0.0181(9) 0.0191(9) 0.0084(7) 0.0014(7) 0.0153(8)
C21 0.0482(18) 0.0206(14) 0.0282(15) 0.0142(12) 0.0014(13) 0.0173(13)
C22 0.0143(11) 0.0115(10) 0.0101(10) 0.0043(8) 0.0018(8) 0.0074(9)
C23 0.0163(11) 0.0173(11) 0.0121(11) 0.0055(9) 0.0007(9) 0.0112(10)
O24 0.0205(9) 0.0203(9) 0.0194(9) 0.0043(7) 0.0055(7) 0.0135(7)
C25 0.0130(11) 0.0225(13) 0.0146(11) 0.0047(10) 0.0030(9) 0.0077(10)
C31 0.0107(10) 0.0103(10) 0.0114(10) 0.0035(8) 0.0014(8) 0.0050(8)
C32 0.0141(11) 0.0104(10) 0.0131(11) 0.0040(8) 0.0056(8) 0.0070(9)
C33 0.0147(11) 0.0142(11) 0.0139(11) 0.0029(9) 0.0034(9) 0.0068(9)
C34 0.0137(11) 0.0168(11) 0.0197(12) 0.0050(9) 0.0013(9) 0.0073(9)
C35 0.0169(12) 0.0197(12) 0.0204(12) 0.0040(10) 0.0068(9) 0.0119(10)
C36 0.0213(12) 0.0118(11) 0.0138(11) 0.0021(9) 0.0032(9) 0.0088(10)
C37 0.0151(11) 0.0143(11) 0.0135(11) 0.0042(9) 0.0029(9) 0.0080(9)
O38 0.0160(9) 0.0294(10) 0.0244(9) -0.0033(8) -0.0023(7) 0.0146(8)
C39 0.0209(14) 0.0396(17) 0.0289(15) -0.0084(13) -0.0081(11) 0.0181(13)
O40 0.0281(10) 0.0261(9) 0.0147(8) -0.0023(7) 0.0025(7) 0.0206(8)
C41 0.0437(17) 0.0398(16) 0.0173(13) 0.0004(12) 0.0057(12) 0.0344(15)
C42 0.0109(10) 0.0117(10) 0.0101(10) 0.0026(8) 0.0022(8) 0.0054(9)
C43 0.0175(12) 0.0122(11) 0.0074(10) 0.0004(8) 0.0011(8) 0.0065(9)
O44 0.0201(9) 0.0144(8) 0.0205(9) 0.0057(7) 0.0023(7) 0.0080(7)
C45 0.0144(11) 0.0147(11) 0.0132(11) 0.0014(9) 0.0010(9) 0.0033(9)
C51 0.0081(10) 0.0114(10) 0.0125(10) 0.0049(8) 0.0012(8) 0.0035(8)
C52 0.0102(10) 0.0121(10) 0.0120(11) 0.0024(8) 0.0023(8) 0.0036(9)
C53 0.0185(12) 0.0152(11) 0.0164(11) 0.0064(9) 0.0036(9) 0.0101(10)
C54 0.0215(12) 0.0163(12) 0.0191(12) 0.0040(9) 0.0069(10) 0.0120(10)
C55 0.0187(12) 0.0154(11) 0.0119(11) 0.0010(9) 0.0045(9) 0.0067(10)
C56 0.0166(11) 0.0159(11) 0.0109(11) 0.0046(9) 0.0030(9) 0.0066(9)
C57 0.0102(10) 0.0116(10) 0.0115(11) 0.0034(8) 0.0029(8) 0.0034(9)
C58 0.0102(10) 0.0128(11) 0.0115(10) 0.0043(9) 0.0020(8) 0.0049(9)
C59 0.0217(12) 0.0210(12) 0.0118(11) 0.0060(9) 0.0029(9) 0.0117(10)
C60 0.0237(13) 0.0243(13) 0.0190(12) 0.0126(10) 0.0043(10) 0.0145(11)
C61 0.0182(12) 0.0151(11) 0.0218(12) 0.0074(10) 0.0057(10) 0.0100(10)
C62 0.0133(11) 0.0131(11) 0.0142(11) 0.0027(9) 0.0033(9) 0.0062(9)
C63 0.0080(10) 0.0121(10) 0.0120(10) 0.0037(8) 0.0018(8) 0.0039(8)
C64 0.0088(10) 0.0117(10) 0.0101(10) 0.0016(8) 0.0012(8) 0.0031(8)
C101 0.122(4) 0.034(2) 0.062(3) 0.0137(19) 0.046(3) 0.006(2)
Cl1A 0.0630(6) 0.0610(6) 0.0888(11) 0.0435(6) -0.0101(7) 0.0152(5)
Cl2A 0.0630(6) 0.0610(6) 0.0888(11) 0.0435(6) -0.0101(7) 0.0152(5)
C201 0.122(4) 0.034(2) 0.062(3) 0.0137(19) 0.046(3) 0.006(2)
Cl1B 0.0630(6) 0.0610(6) 0.0888(11) 0.0435(6) -0.0101(7) 0.0152(5)
Cl2B 0.0630(6) 0.0610(6) 0.0888(11) 0.0435(6) -0.0101(7) 0.0152(5)

loop_
_atom_type_symbol
_atom_type_description
_atom_type_scat_dispersion_real
_atom_type_scat_dispersion_imag
_atom_type_scat_source
C C 0.0033 0.0016 'International Tables Vol C Tables 4.2.6.8 and 6.1.1.4'
H H 0.0000 0.0000 'International Tables Vol C Tables 4.2.6.8 and 6.1.1.4'
O O 0.0106 0.0060 'International Tables Vol C Tables 4.2.6.8 and 6.1.1.4'
P P 0.1023 0.0942 'International Tables Vol C Tables 4.2.6.8 and 6.1.1.4'
S S 0.1246 0.1234 'International Tables Vol C Tables 4.2.6.8 and 6.1.1.4'
Cl Cl 0.1484 0.1585 'International Tables Vol C Tables 4.2.6.8 and 6.1.1.4'

loop_
_geom_angle_atom_site_label_1
_geom_angle_atom_site_label_2
_geom_angle_atom_site_label_3
_geom_angle
_geom_angle_site_symmetry_1
_geom_angle_site_symmetry_3
_geom_angle_publ_flag
C1 P1 C11 113.82(10) . . ?
C1 P1 C31 110.55(10) . . ?
C11 P1 C31 84.30(10) . . ?
C1 P1 S1 114.21(8) . . ?
C11 P1 S1 114.94(7) . . ?
C31 P1 S1 115.60(7) . . ?
C6 C1 C2 118.5(2) . . ?
C6 C1 P1 116.42(18) . . ?
C2 C1 P1 124.95(18) . . ?
C3 C2 C1 120.5(2) . . ?
C3 C2 H2 119.7 . . ?
C1 C2 H2 119.7 . . ?
C4 C3 C2 120.1(2) . . ?
C4 C3 H3 119.9 . . ?
C2 C3 H3 119.9 . . ?
C5 C4 C3 120.0(2) . . ?
C5 C4 H4 120.0 . . ?
C3 C4 H4 120.0 . . ?
C4 C5 C6 120.4(3) . . ?
C4 C5 H5 119.8 . . ?
C6 C5 H5 119.8 . . ?
C5 C6 C1 120.3(2) . . ?
C5 C6 H6 119.8 . . ?
C1 C6 H6 119.8 . . ?
C12 C11 C51 124.07(18) . . ?
C12 C11 C22 117.37(18) . . ?
C51 C11 C22 105.75(17) . . ?
C12 C11 P1 107.95(15) . . ?
C51 C11 P1 99.16(14) . . ?
C22 C11 P1 97.78(14) . . ?
C17 C12 C13 118.9(2) . . ?
C17 C12 C11 121.2(2) . . ?
C13 C12 C11 119.0(2) . . ?
C14 C13 C12 120.3(2) . . ?
C14 C13 H13 119.9 . . ?
C12 C13 H13 119.9 . . ?
O18 C14 C13 115.4(2) . . ?
O18 C14 C15 123.1(2) . . ?
C13 C14 C15 121.4(2) . . ?
C16 C15 C14 117.6(2) . . ?
C16 C15 H15 121.2 . . ?
C14 C15 H15 121.2 . . ?
O20 C16 C17 114.8(2) . . ?
O20 C16 C15 123.6(2) . . ?
C17 C16 C15 121.6(2) . . ?
C16 C17 C12 120.1(2) . . ?
C16 C17 H17 119.9 . . ?
C12 C17 H17 119.9 . . ?
C14 O18 C19 118.2(2) . . ?
O18 C19 H19A 109.5 . . ?
O18 C19 H19B 109.5 . . ?
H19A C19 H19B 109.5 . . ?
O18 C19 H19C 109.5 . . ?
H19A C19 H19C 109.5 . . ?
H19B C19 H19C 109.5 . . ?
C16 O20 C21 117.8(2) . . ?
O20 C21 H21A 109.5 . . ?
O20 C21 H21B 109.5 . . ?
H21A C21 H21B 109.5 . . ?
O20 C21 H21C 109.5 . . ?
H21A C21 H21C 109.5 . . ?
H21B C21 H21C 109.5 . . ?
C23 C22 C11 112.78(18) . . ?
C23 C22 C42 114.80(18) . . ?
C11 C22 C42 107.60(17) . . ?
C23 C22 H22 107.1 . . ?
C11 C22 H22 107.1 . . ?
C42 C22 H22 107.1 . . ?
O24 C23 C25 120.5(2) . . ?
O24 C23 C22 122.4(2) . . ?
C25 C23 C22 117.15(19) . . ?
C45 C25 C23 120.8(2) . . ?
C45 C25 H25 119.6 . . ?
C23 C25 H25 119.6 . . ?
C32 C31 C64 123.24(19) . . ?
C32 C31 C42 118.67(18) . . ?
C64 C31 C42 105.60(17) . . ?
C32 C31 P1 107.52(15) . . ?
C64 C31 P1 99.11(14) . . ?
C42 C31 P1 97.84(14) . . ?
C37 C32 C33 119.3(2) . . ?
C37 C32 C31 121.7(2) . . ?
C33 C32 C31 118.26(19) . . ?
C34 C33 C32 119.6(2) . . ?
C34 C33 H33 120.2 . . ?
C32 C33 H33 120.2 . . ?
O38 C34 C33 123.8(2) . . ?
O38 C34 C35 114.6(2) . . ?
C33 C34 C35 121.6(2) . . ?
C36 C35 C34 118.1(2) . . ?
C36 C35 H35 121.0 . . ?
C34 C35 H35 121.0 . . ?
O40 C36 C35 123.9(2) . . ?
O40 C36 C37 114.7(2) . . ?
C35 C36 C37 121.3(2) . . ?
C32 C37 C36 120.0(2) . . ?
C32 C37 H37 120.0 . . ?
C36 C37 H37 120.0 . . ?
C34 O38 C39 116.89(19) . . ?
O38 C39 H39A 109.5 . . ?
O38 C39 H39B 109.5 . . ?
H39A C39 H39B 109.5 . . ?
O38 C39 H39C 109.5 . . ?
H39A C39 H39C 109.5 . . ?
H39B C39 H39C 109.5 . . ?
C36 O40 C41 117.73(19) . . ?
O40 C41 H41A 109.5 . . ?
O40 C41 H41B 109.5 . . ?
H41A C41 H41B 109.5 . . ?
O40 C41 H41C 109.5 . . ?
H41A C41 H41C 109.5 . . ?
H41B C41 H41C 109.5 . . ?
C43 C42 C31 112.40(18) . . ?
C43 C42 C22 115.53(18) . . ?
C31 C42 C22 107.34(17) . . ?
C43 C42 H42 107.0 . . ?
C31 C42 H42 107.0 . . ?
C22 C42 H42 107.0 . . ?
O44 C43 C45 120.8(2) . . ?
O44 C43 C42 122.5(2) . . ?
C45 C43 C42 116.71(19) . . ?
C25 C45 C43 121.3(2) . . ?
C25 C45 H45 119.4 . . ?
C43 C45 H45 119.4 . . ?
C64 C51 C52 121.1(2) . . ?
C64 C51 C11 111.40(19) . . ?
C52 C51 C11 127.47(19) . . ?
C53 C52 C57 119.1(2) . . ?
C53 C52 C51 122.6(2) . . ?
C57 C52 C51 118.3(2) . . ?
C54 C53 C52 120.7(2) . . ?
C54 C53 H53 119.7 . . ?
C52 C53 H53 119.7 . . ?
C53 C54 C55 120.1(2) . . ?
C53 C54 H54 119.9 . . ?
C55 C54 H54 119.9 . . ?
C56 C55 C54 120.1(2) . . ?
C56 C55 H55 119.9 . . ?
C54 C55 H55 119.9 . . ?
C55 C56 C57 121.4(2) . . ?
C55 C56 H56 119.3 . . ?
C57 C56 H56 119.3 . . ?
C56 C57 C52 118.3(2) . . ?
C56 C57 C58 121.9(2) . . ?
C52 C57 C58 119.61(19) . . ?
C59 C58 C63 117.6(2) . . ?
C59 C58 C57 121.9(2) . . ?
C63 C58 C57 120.37(19) . . ?
C60 C59 C58 121.7(2) . . ?
C60 C59 H59 119.2 . . ?
C58 C59 H59 119.2 . . ?
C59 C60 C61 120.1(2) . . ?
C59 C60 H60 120.0 . . ?
C61 C60 H60 120.0 . . ?
C62 C61 C60 120.2(2) . . ?
C62 C61 H61 119.9 . . ?
C60 C61 H61 119.9 . . ?
C61 C62 C63 120.7(2) . . ?
C61 C62 H62 119.7 . . ?
C63 C62 H62 119.7 . . ?
C62 C63 C58 119.4(2) . . ?
C62 C63 C64 122.8(2) . . ?
C58 C63 C64 117.7(2) . . ?
C51 C64 C63 121.2(2) . . ?
C51 C64 C31 111.82(19) . . ?
C63 C64 C31 126.9(2) . . ?
Cl1A C101 Cl2A 110.7(3) . . ?
Cl1A C101 H10A 109.5 . . ?
Cl2A C101 H10A 109.5 . . ?
Cl1A C101 H10B 109.5 . . ?
Cl2A C101 H10B 109.5 . . ?
H10A C101 H10B 108.1 . . ?
Cl1B C201 Cl2B 128.7(4) . . ?
Cl1B C201 H20A 105.1 . . ?
Cl2B C201 H20A 105.1 . . ?
Cl1B C201 H20B 105.1 . . ?
Cl2B C201 H20B 105.1 . . ?
H20A C201 H20B 105.9 . . ?

loop_
_geom_bond_atom_site_label_1
_geom_bond_atom_site_label_2
_geom_bond_distance
_geom_bond_site_symmetry_2
_geom_bond_publ_flag
P1 C1 1.818(2) . ?
P1 C11 1.867(2) . ?
P1 C31 1.871(2) . ?
P1 S1 1.9392(8) . ?
C1 C6 1.399(3) . ?
C1 C2 1.400(3) . ?
C2 C3 1.387(3) . ?
C2 H2 0.9500 . ?
C3 C4 1.381(4) . ?
C3 H3 0.9500 . ?
C4 C5 1.378(4) . ?
C4 H4 0.9500 . ?
C5 C6 1.386(4) . ?
C5 H5 0.9500 . ?
C6 H6 0.9500 . ?
C11 C12 1.520(3) . ?
C11 C51 1.527(3) . ?
C11 C22 1.565(3) . ?
C12 C17 1.390(3) . ?
C12 C13 1.400(3) . ?
C13 C14 1.386(3) . ?
C13 H13 0.9500 . ?
C14 O18 1.368(3) . ?
C14 C15 1.396(4) . ?
C15 C16 1.395(3) . ?
C15 H15 0.9500 . ?
C16 O20 1.367(3) . ?
C16 C17 1.390(3) . ?
C17 H17 0.9500 . ?
O18 C19 1.425(3) . ?
C19 H19A 0.9800 . ?
C19 H19B 0.9800 . ?
C19 H19C 0.9800 . ?
O20 C21 1.429(3) . ?
C21 H21A 0.9800 . ?
C21 H21B 0.9800 . ?
C21 H21C 0.9800 . ?
C22 C23 1.513(3) . ?
C22 C42 1.570(3) . ?
C22 H22 1.0000 . ?
C23 O24 1.216(3) . ?
C23 C25 1.482(3) . ?
C25 C45 1.330(3) . ?
C25 H25 0.9500 . ?
C31 C32 1.516(3) . ?
C31 C64 1.527(3) . ?
C31 C42 1.561(3) . ?
C32 C37 1.387(3) . ?
C32 C33 1.403(3) . ?
C33 C34 1.379(3) . ?
C33 H33 0.9500 . ?
C34 O38 1.373(3) . ?
C34 C35 1.400(3) . ?
C35 C36 1.378(3) . ?
C35 H35 0.9500 . ?
C36 O40 1.375(3) . ?
C36 C37 1.397(3) . ?
C37 H37 0.9500 . ?
O38 C39 1.433(3) . ?
C39 H39A 0.9800 . ?
C39 H39B 0.9800 . ?
C39 H39C 0.9800 . ?
O40 C41 1.435(3) . ?
C41 H41A 0.9800 . ?
C41 H41B 0.9800 . ?
C41 H41C 0.9800 . ?
C42 C43 1.518(3) . ?
C42 H42 1.0000 . ?
C43 O44 1.213(3) . ?
C43 C45 1.483(3) . ?
C45 H45 0.9500 . ?
C51 C64 1.384(3) . ?
C51 C52 1.439(3) . ?
C52 C53 1.415(3) . ?
C52 C57 1.419(3) . ?
C53 C54 1.375(3) . ?
C53 H53 0.9500 . ?
C54 C55 1.401(3) . ?
C54 H54 0.9500 . ?
C55 C56 1.369(3) . ?
C55 H55 0.9500 . ?
C56 C57 1.415(3) . ?
C56 H56 0.9500 . ?
C57 C58 1.455(3) . ?
C58 C59 1.413(3) . ?
C58 C63 1.422(3) . ?
C59 C60 1.374(3) . ?
C59 H59 0.9500 . ?
C60 C61 1.393(3) . ?
C60 H60 0.9500 . ?
C61 C62 1.374(3) . ?
C61 H61 0.9500 . ?
C62 C63 1.411(3) . ?
C62 H62 0.9500 . ?
C63 C64 1.440(3) . ?
C101 Cl1A 1.728(4) . ?
C101 Cl2A 1.775(5) . ?
C101 H10A 0.9900 . ?
C101 H10B 0.9900 . ?
C201 Cl1B 1.635(8) . ?
C201 Cl2B 1.669(8) . ?
C201 H20A 0.9900 . ?
C201 H20B 0.9900 . ?

loop_
_geom_torsion_atom_site_label_1
_geom_torsion_atom_site_label_2
_geom_torsion_atom_site_label_3
_geom_torsion_atom_site_label_4
_geom_torsion
_geom_torsion_site_symmetry_1
_geom_torsion_site_symmetry_2
_geom_torsion_site_symmetry_3
_geom_torsion_site_symmetry_4
_geom_torsion_publ_flag
C11 P1 C1 C6 -140.30(19) . . . . ?
C31 P1 C1 C6 126.9(2) . . . . ?
S1 P1 C1 C6 -5.6(2) . . . . ?
C11 P1 C1 C2 44.0(2) . . . . ?
C31 P1 C1 C2 -48.8(2) . . . . ?
S1 P1 C1 C2 178.78(18) . . . . ?
C6 C1 C2 C3 -0.7(4) . . . . ?
P1 C1 C2 C3 174.92(19) . . . . ?
C1 C2 C3 C4 1.1(4) . . . . ?
C2 C3 C4 C5 -0.4(4) . . . . ?
C3 C4 C5 C6 -0.8(5) . . . . ?
C4 C5 C6 C1 1.2(5) . . . . ?
C2 C1 C6 C5 -0.5(4) . . . . ?
P1 C1 C6 C5 -176.5(2) . . . . ?
C1 P1 C11 C12 70.28(17) . . . . ?
C31 P1 C11 C12 -179.76(16) . . . . ?
S1 P1 C11 C12 -64.13(16) . . . . ?
C1 P1 C11 C51 -60.16(16) . . . . ?
C31 P1 C11 C51 49.80(14) . . . . ?
S1 P1 C11 C51 165.43(11) . . . . ?
C1 P1 C11 C22 -167.59(13) . . . . ?
C31 P1 C11 C22 -57.62(14) . . . . ?
S1 P1 C11 C22 58.00(14) . . . . ?
C51 C11 C12 C17 -144.0(2) . . . . ?
C22 C11 C12 C17 -8.1(3) . . . . ?
P1 C11 C12 C17 101.1(2) . . . . ?
C51 C11 C12 C13 46.7(3) . . . . ?
C22 C11 C12 C13 -177.4(2) . . . . ?
P1 C11 C12 C13 -68.2(2) . . . . ?
C17 C12 C13 C14 -1.5(3) . . . . ?
C11 C12 C13 C14 168.0(2) . . . . ?
C12 C13 C14 O18 -178.5(2) . . . . ?
C12 C13 C14 C15 0.4(4) . . . . ?
O18 C14 C15 C16 179.5(2) . . . . ?
C13 C14 C15 C16 0.6(4) . . . . ?
C14 C15 C16 O20 179.7(2) . . . . ?
C14 C15 C16 C17 -0.6(4) . . . . ?
O20 C16 C17 C12 179.2(2) . . . . ?
C15 C16 C17 C12 -0.5(3) . . . . ?
C13 C12 C17 C16 1.6(3) . . . . ?
C11 C12 C17 C16 -167.7(2) . . . . ?
C13 C14 O18 C19 164.8(2) . . . . ?
C15 C14 O18 C19 -14.1(4) . . . . ?
C17 C16 O20 C21 -173.1(2) . . . . ?
C15 C16 O20 C21 6.6(3) . . . . ?
C12 C11 C22 C23 -76.5(2) . . . . ?
C51 C11 C22 C23 66.7(2) . . . . ?
P1 C11 C22 C23 168.57(15) . . . . ?
C12 C11 C22 C42 155.83(18) . . . . ?
C51 C11 C22 C42 -60.9(2) . . . . ?
P1 C11 C22 C42 40.94(17) . . . . ?
C11 C22 C23 O24 28.0(3) . . . . ?
C42 C22 C23 O24 151.7(2) . . . . ?
C11 C22 C23 C25 -152.90(19) . . . . ?
C42 C22 C23 C25 -29.2(3) . . . . ?
O24 C23 C25 C45 -149.1(2) . . . . ?
C22 C23 C25 C45 31.7(3) . . . . ?
C1 P1 C31 C32 -65.24(17) . . . . ?
C11 P1 C31 C32 -178.57(16) . . . . ?
S1 P1 C31 C32 66.47(15) . . . . ?
C1 P1 C31 C64 64.03(16) . . . . ?
C11 P1 C31 C64 -49.30(14) . . . . ?
S1 P1 C31 C64 -164.27(11) . . . . ?
C1 P1 C31 C42 171.31(13) . . . . ?
C11 P1 C31 C42 57.98(14) . . . . ?
S1 P1 C31 C42 -56.99(14) . . . . ?
C64 C31 C32 C37 150.1(2) . . . . ?
C42 C31 C32 C37 13.6(3) . . . . ?
P1 C31 C32 C37 -96.0(2) . . . . ?
C64 C31 C32 C33 -39.9(3) . . . . ?
C42 C31 C32 C33 -176.37(19) . . . . ?
P1 C31 C32 C33 74.0(2) . . . . ?
C37 C32 C33 C34 0.0(3) . . . . ?
C31 C32 C33 C34 -170.3(2) . . . . ?
C32 C33 C34 O38 -179.1(2) . . . . ?
C32 C33 C34 C35 1.5(4) . . . . ?
O38 C34 C35 C36 179.3(2) . . . . ?
C33 C34 C35 C36 -1.3(4) . . . . ?
C34 C35 C36 O40 179.9(2) . . . . ?
C34 C35 C36 C37 -0.5(4) . . . . ?
C33 C32 C37 C36 -1.7(3) . . . . ?
C31 C32 C37 C36 168.2(2) . . . . ?
O40 C36 C37 C32 -178.3(2) . . . . ?
C35 C36 C37 C32 2.0(3) . . . . ?
C33 C34 O38 C39 -5.6(4) . . . . ?
C35 C34 O38 C39 173.8(2) . . . . ?
C35 C36 O40 C41 -1.0(3) . . . . ?
C37 C36 O40 C41 179.3(2) . . . . ?
C32 C31 C42 C43 75.6(2) . . . . ?
C64 C31 C42 C43 -67.6(2) . . . . ?
P1 C31 C42 C43 -169.42(15) . . . . ?
C32 C31 C42 C22 -156.25(18) . . . . ?
C64 C31 C42 C22 60.5(2) . . . . ?
P1 C31 C42 C22 -41.31(17) . . . . ?
C23 C22 C42 C43 0.1(3) . . . . ?
C11 C22 C42 C43 126.58(19) . . . . ?
C23 C22 C42 C31 -126.13(19) . . . . ?
C11 C22 C42 C31 0.3(2) . . . . ?
C31 C42 C43 O44 -30.2(3) . . . . ?
C22 C42 C43 O44 -153.8(2) . . . . ?
C31 C42 C43 C45 151.73(19) . . . . ?
C22 C42 C43 C45 28.1(3) . . . . ?
C23 C25 C45 C43 -1.5(3) . . . . ?
O44 C43 C45 C25 152.8(2) . . . . ?
C42 C43 C45 C25 -29.1(3) . . . . ?
C12 C11 C51 C64 -157.1(2) . . . . ?
C22 C11 C51 C64 62.8(2) . . . . ?
P1 C11 C51 C64 -38.0(2) . . . . ?
C12 C11 C51 C52 22.7(3) . . . . ?
C22 C11 C51 C52 -117.4(2) . . . . ?
P1 C11 C51 C52 141.8(2) . . . . ?
C64 C51 C52 C53 -168.4(2) . . . . ?
C11 C51 C52 C53 11.8(3) . . . . ?
C64 C51 C52 C57 11.0(3) . . . . ?
C11 C51 C52 C57 -168.8(2) . . . . ?
C57 C52 C53 C54 3.3(3) . . . . ?
C51 C52 C53 C54 -177.3(2) . . . . ?
C52 C53 C54 C55 1.2(4) . . . . ?
C53 C54 C55 C56 -3.6(4) . . . . ?
C54 C55 C56 C57 1.3(4) . . . . ?
C55 C56 C57 C52 3.2(3) . . . . ?
C55 C56 C57 C58 -171.7(2) . . . . ?
C53 C52 C57 C56 -5.4(3) . . . . ?
C51 C52 C57 C56 175.2(2) . . . . ?
C53 C52 C57 C58 169.6(2) . . . . ?
C51 C52 C57 C58 -9.8(3) . . . . ?
C56 C57 C58 C59 -1.8(3) . . . . ?
C52 C57 C58 C59 -176.6(2) . . . . ?
C56 C57 C58 C63 173.9(2) . . . . ?
C52 C57 C58 C63 -0.9(3) . . . . ?
C63 C58 C59 C60 -4.0(3) . . . . ?
C57 C58 C59 C60 171.8(2) . . . . ?
C58 C59 C60 C61 -0.9(4) . . . . ?
C59 C60 C61 C62 3.2(4) . . . . ?
C60 C61 C62 C63 -0.3(4) . . . . ?
C61 C62 C63 C58 -4.7(3) . . . . ?
C61 C62 C63 C64 175.6(2) . . . . ?
C59 C58 C63 C62 6.7(3) . . . . ?
C57 C58 C63 C62 -169.1(2) . . . . ?
C59 C58 C63 C64 -173.6(2) . . . . ?
C57 C58 C63 C64 10.6(3) . . . . ?
C52 C51 C64 C63 -1.1(3) . . . . ?
C11 C51 C64 C63 178.72(19) . . . . ?
C52 C51 C64 C31 -179.04(19) . . . . ?
C11 C51 C64 C31 0.8(3) . . . . ?
C62 C63 C64 C51 170.0(2) . . . . ?
C58 C63 C64 C51 -9.7(3) . . . . ?
C62 C63 C64 C31 -12.4(3) . . . . ?
C58 C63 C64 C31 167.9(2) . . . . ?
C32 C31 C64 C51 154.7(2) . . . . ?
C42 C31 C64 C51 -64.1(2) . . . . ?
P1 C31 C64 C51 36.7(2) . . . . ?
C32 C31 C64 C63 -23.1(3) . . . . ?
C42 C31 C64 C63 118.1(2) . . . . ?
P1 C31 C64 C63 -141.1(2) . . . . ?
